data_4347734
loop_
_publ_author_name
'Kobalz, K.'
'Kobalz, M.'
'M\"ollmer, J'
'Junghans, U.'
'Lange, M.'
'Bergmann, J.'
'Dietrich, S.'
'Wecks, M.'
'Gl\"aser, R'
'Krautscheid, H.'

_publ_section_title
;
 Bis(carboxyphenyl)-1,2,4-triazole Based Metal-Organic Frameworks: Impact
 of Metal Ion Substitution on Adsorption Performance.
;
_journal_issue 14
_journal_name_full 'Inorganic chemistry'
_journal_page_first 6938
_journal_page_last 6948
_journal_paper_doi 10.1021/acs.inorgchem.6b00530
_journal_volume 55
_journal_year 2016
_chemical_formula_moiety 'C17 H11 Co N3 O4'
_chemical_formula_sum 'C17 H11 Co N3 O4'
_chemical_formula_weight 380.22
_space_group_crystal_system monoclinic
_space_group_IT_number 14
_space_group_name_Hall '-P 2ybc'
_space_group_name_H-M_alt 'P 1 21/c 1'
_atom_sites_solution_hydrogens geom
_atom_sites_solution_primary direct
_atom_sites_solution_secondary difmap
_audit_creation_method SHELXL-2013
_cell_angle_alpha 90
_cell_angle_beta 99.797(7)
_cell_angle_gamma 90
_cell_formula_units_Z 4
_cell_length_a 10.6446(8)
_cell_length_b 13.9646(11)
_cell_length_c 21.3349(19)
_cell_measurement_reflns_used 8466
_cell_measurement_temperature 213(2)
_cell_measurement_theta_max 27.91
_cell_measurement_theta_min 2.90
_cell_volume 3125.1(4)
_computing_cell_refinement 'STOE IPDS software'
_computing_data_collection 'STOE IPDS software'
_computing_data_reduction 'STOE X-AREA'
_computing_molecular_graphics 'DIAMOND 3.2'
_computing_publication_material 'WinGX publication routines (Farrugia, 1999)'
_computing_structure_refinement 'SHELXL-2013 (Sheldrick, 2013)'
_computing_structure_solution SHELXS
_diffrn_ambient_temperature 213(2)
_diffrn_detector_area_resol_mean 6.67
_diffrn_measured_fraction_theta_full 0.964
_diffrn_measured_fraction_theta_max 0.961
_diffrn_measurement_device_type 'STOE IPDS 1'
_diffrn_measurement_method 'omega scans'
_diffrn_radiation_type MoK\a
_diffrn_radiation_wavelength 0.71073
_diffrn_reflns_av_R_equivalents 0.0687
_diffrn_reflns_av_unetI/netI 0.0818
_diffrn_reflns_Laue_measured_fraction_full 0.964
_diffrn_reflns_Laue_measured_fraction_max 0.961
_diffrn_reflns_limit_h_max 13
_diffrn_reflns_limit_h_min -13
_diffrn_reflns_limit_k_max 17
_diffrn_reflns_limit_k_min -17
_diffrn_reflns_limit_l_max 26
_diffrn_reflns_limit_l_min -26
_diffrn_reflns_number 26261
_diffrn_reflns_point_group_measured_fraction_full 0.964
_diffrn_reflns_point_group_measured_fraction_max 0.961
_diffrn_reflns_theta_full 25.242
_diffrn_reflns_theta_max 26.00
_diffrn_reflns_theta_min 2.425
_diffrn_source 'fine-focus sealed tube'
_exptl_absorpt_coefficient_mu 0.563
_exptl_absorpt_correction_T_max 0.9542
_exptl_absorpt_correction_T_min 0.8885
_exptl_absorpt_correction_type numerical
_exptl_absorpt_process_details 'STOE X-RED'
_exptl_crystal_colour black
_exptl_crystal_density_diffrn 0.808
_exptl_crystal_density_method 'not measured'
_exptl_crystal_description needle
_exptl_crystal_F_000 772
_exptl_crystal_size_max 0.210
_exptl_crystal_size_mid 0.150
_exptl_crystal_size_min 0.140
_refine_diff_density_max 0.646
_refine_diff_density_min -0.565
_refine_diff_density_rms 0.081
_refine_ls_extinction_method none
_refine_ls_goodness_of_fit_ref 0.879
_refine_ls_hydrogen_treatment riding
_refine_ls_matrix_type full
_refine_ls_number_parameters 227
_refine_ls_number_reflns 5903
_refine_ls_number_restraints 0
_refine_ls_restrained_S_all 0.879
_refine_ls_R_factor_all 0.0795
_refine_ls_R_factor_gt 0.0569
_refine_ls_shift/su_max 0.001
_refine_ls_shift/su_mean 0.000
_refine_ls_structure_factor_coef Fsqd
_refine_ls_weighting_details 'w=1/[\s^2^(Fo^2^)+(0.0870P)^2^] where P=(Fo^2^+2Fc^2^)/3'
_refine_ls_weighting_scheme calc
_refine_ls_wR_factor_gt 0.1345
_refine_ls_wR_factor_ref 0.1397
_reflns_Friedel_coverage 0.000
_reflns_number_gt 3914
_reflns_number_total 5903
_reflns_threshold_expression 'I > 2\s(I)'
_cod_data_source_file ic6b00530_si_005.cif
_cod_data_source_block compound_2Co
_cod_original_sg_symbol_H-M 'P 21/c'
_cod_database_code 4347734
_shelx_space_group_comment
;
The symmetry employed for this shelxl refinement is uniquely defined
by the following loop, which should always be used as a source of
symmetry information in preference to the above space-group names.
They are only intended as comments.
;
_shelx_estimated_absorpt_t_min 0.891
_shelx_estimated_absorpt_t_max 0.925
_shelxl_version_number 2013-3

loop_
_space_group_symop_operation_xyz
'x, y, z'
'-x, y+1/2, -z+1/2'
'-x, -y, -z'
'x, -y-1/2, z-1/2'

loop_
_atom_site_label
_atom_site_type_symbol
_atom_site_fract_x
_atom_site_fract_y
_atom_site_fract_z
_atom_site_U_iso_or_equiv
_atom_site_adp_type
_atom_site_occupancy
_atom_site_site_symmetry_order
_atom_site_calc_flag
_atom_site_refinement_flags_posn
_atom_site_refinement_flags_adp
C1 C 0.6115(4) 0.8982(3) 0.60247(18) 0.0406(9) Uani 1 1 d . .
C2 C 0.6443(4) 0.8514(3) 0.66725(19) 0.0451(10) Uani 1 1 d . .
C3 C 0.7219(5) 0.7694(4) 0.6806(2) 0.0619(15) Uani 1 1 d . .
H3 H 0.7613 0.7447 0.6478 0.074 Uiso 1 1 calc R U
C4 C 0.7438(5) 0.7228(4) 0.7390(2) 0.0604(14) Uani 1 1 d . .
H4 H 0.7927 0.6666 0.7456 0.073 Uiso 1 1 calc R U
C5 C 0.6939(4) 0.7608(3) 0.78307(19) 0.0454(11) Uani 1 1 d . .
C6 C 0.6193(4) 0.8444(3) 0.77139(18) 0.0445(10) Uani 1 1 d . .
H6 H 0.5845 0.8711 0.8051 0.053 Uiso 1 1 calc R U
C7 C 0.5948(4) 0.8894(3) 0.71227(18) 0.0451(10) Uani 1 1 d . .
H7 H 0.5444 0.9450 0.7056 0.054 Uiso 1 1 calc R U
C8 C 0.3125(3) 0.6225(3) 0.95937(17) 0.0318(8) Uani 1 1 d . .
C9 C 0.1997(4) 0.6889(3) 0.9283(2) 0.0404(9) Uani 1 1 d . .
C10 C 0.2234(4) 0.7750(3) 0.9032(2) 0.0509(11) Uani 1 1 d . .
H10 H 0.3080 0.7952 0.9045 0.061 Uiso 1 1 calc R U
C11 C 0.1175(4) 0.8371(3) 0.8740(3) 0.0591(14) Uani 1 1 d . .
H11 H 0.1373 0.8977 0.8590 0.071 Uiso 1 1 calc R U
C12 C -0.0113(4) 0.8108(3) 0.8673(2) 0.0560(13) Uani 1 1 d . .
H12 H -0.0773 0.8507 0.8474 0.067 Uiso 1 1 calc R U
C13 C -0.0349(4) 0.7217(3) 0.89215(19) 0.0418(10) Uani 1 1 d . .
C14 C 0.0704(4) 0.6627(3) 0.92242(18) 0.0372(9) Uani 1 1 d . .
H14 H 0.0512 0.6032 0.9392 0.045 Uiso 1 1 calc R U
C15 C 0.8306(4) 0.6907(3) 0.88972(18) 0.0398(9) Uani 1 1 d . .
C16 C 0.6156(4) 0.6701(3) 0.86164(18) 0.0395(9) Uani 1 1 d . .
C17 C 0.4711(4) 0.6719(4) 0.8248(2) 0.0535(12) Uani 1 1 d . .
H17A H 0.4213 0.6249 0.8434 0.080 Uiso 1 1 calc R U
H17B H 0.4694 0.6568 0.7803 0.080 Uiso 1 1 calc R U
H17C H 0.4352 0.7351 0.8284 0.080 Uiso 1 1 calc R U
N1 N 0.6699(3) 0.6270(2) 0.91680(13) 0.0317(7) Uani 1 1 d . .
N2 N 0.8061(3) 0.6413(2) 0.93538(14) 0.0338(7) Uani 1 1 d . .
N3 N 0.7125(3) 0.7111(3) 0.84313(15) 0.0418(8) Uani 1 1 d . .
O1 O 0.5303(3) 0.9652(2) 0.59063(12) 0.0429(7) Uani 1 1 d . .
O2 O 0.6653(3) 0.8661(2) 0.56334(12) 0.0453(7) Uani 1 1 d . .
O3 O 0.4244(2) 0.64395(18) 0.95749(13) 0.0377(6) Uani 1 1 d . .
O4 O 0.2842(2) 0.54713(16) 0.98646(11) 0.0316(6) Uani 1 1 d . .
Co1 Co 0.59070(4) 0.56153(3) 0.98008(2) 0.02171(13) Uani 1 1 d . .

loop_
_atom_site_aniso_label
_atom_site_aniso_U_11
_atom_site_aniso_U_22
_atom_site_aniso_U_33
_atom_site_aniso_U_23
_atom_site_aniso_U_13
_atom_site_aniso_U_12
C1 0.042(2) 0.056(2) 0.0237(18) 0.0147(16) 0.0065(18) 0.0028(19)
C2 0.035(2) 0.070(3) 0.035(2) 0.0269(19) 0.0211(18) 0.0114(19)
C3 0.064(3) 0.076(3) 0.058(3) 0.042(2) 0.047(3) 0.040(3)
C4 0.052(3) 0.081(3) 0.059(3) 0.046(2) 0.041(3) 0.038(2)
C5 0.033(2) 0.071(3) 0.038(2) 0.039(2) 0.0227(18) 0.0266(19)
C6 0.040(2) 0.068(3) 0.0288(18) 0.0294(18) 0.0151(17) 0.0227(19)
C7 0.042(2) 0.065(3) 0.033(2) 0.0286(18) 0.0177(19) 0.0212(19)
C8 0.0262(18) 0.040(2) 0.0301(17) 0.0084(14) 0.0064(15) 0.0043(14)
C9 0.0295(19) 0.046(2) 0.051(2) 0.0223(18) 0.0253(19) 0.0085(16)
C10 0.031(2) 0.058(3) 0.070(3) 0.032(2) 0.023(2) 0.0076(18)
C11 0.041(2) 0.061(3) 0.084(3) 0.051(3) 0.036(2) 0.015(2)
C12 0.034(2) 0.068(3) 0.073(3) 0.051(2) 0.028(2) 0.027(2)
C13 0.035(2) 0.057(2) 0.039(2) 0.0283(18) 0.0252(18) 0.0129(17)
C14 0.0296(19) 0.049(2) 0.0364(19) 0.0199(16) 0.0155(17) 0.0078(16)
C15 0.0274(19) 0.059(2) 0.0366(19) 0.0216(18) 0.0168(17) 0.0124(17)
C16 0.030(2) 0.061(2) 0.0327(19) 0.0159(17) 0.0202(17) 0.0088(17)
C17 0.030(2) 0.097(4) 0.035(2) 0.034(2) 0.0113(18) 0.009(2)
N1 0.0217(15) 0.0507(18) 0.0257(14) 0.0122(13) 0.0127(13) 0.0080(12)
N2 0.0220(15) 0.0532(18) 0.0305(15) 0.0146(13) 0.0169(13) 0.0100(13)
N3 0.0309(17) 0.062(2) 0.0373(17) 0.0335(15) 0.0200(15) 0.0148(15)
O1 0.0469(17) 0.0558(17) 0.0237(12) 0.0201(11) -0.0002(12) 0.0037(12)
O2 0.0507(18) 0.0628(18) 0.0287(13) 0.0154(12) 0.0249(14) 0.0029(14)
O3 0.0251(13) 0.0425(14) 0.0499(15) 0.0127(12) 0.0187(12) 0.0076(10)
O4 0.0313(13) 0.0339(14) 0.0329(12) 0.0117(10) 0.0147(11) 0.0056(10)
Co1 0.0203(2) 0.0320(2) 0.01454(19) 0.00269(19) 0.00772(14) 0.0013(2)

loop_
_atom_type_symbol
_atom_type_description
_atom_type_scat_dispersion_real
_atom_type_scat_dispersion_imag
_atom_type_scat_source
C C 0.0033 0.0016 'International Tables Vol C Tables 4.2.6.8 and 6.1.1.4'
H H 0.0000 0.0000 'International Tables Vol C Tables 4.2.6.8 and 6.1.1.4'
N N 0.0061 0.0033 'International Tables Vol C Tables 4.2.6.8 and 6.1.1.4'
O O 0.0106 0.0060 'International Tables Vol C Tables 4.2.6.8 and 6.1.1.4'
Co Co 0.3494 0.9721 'International Tables Vol C Tables 4.2.6.8 and 6.1.1.4'

loop_
_geom_angle_atom_site_label_1
_geom_angle_atom_site_label_2
_geom_angle_atom_site_label_3
_geom_angle
_geom_angle_site_symmetry_1
_geom_angle_site_symmetry_3
O2 C1 O1 122.4(3) . .
O2 C1 C2 114.6(4) . .
O1 C1 C2 122.9(4) . .
C7 C2 C3 119.0(4) . .
C7 C2 C1 116.2(4) . .
C3 C2 C1 124.8(4) . .
C4 C3 C2 124.3(4) . .
C4 C3 H3 117.9 . .
C2 C3 H3 117.9 . .
C5 C4 C3 116.2(4) . .
C5 C4 H4 121.9 . .
C3 C4 H4 121.9 . .
C4 C5 C6 120.5(3) . .
C4 C5 N3 116.4(4) . .
C6 C5 N3 123.0(4) . .
C7 C6 C5 123.1(4) . .
C7 C6 H6 118.4 . .
C5 C6 H6 118.4 . .
C2 C7 C6 116.9(4) . .
C2 C7 H7 121.6 . .
C6 C7 H7 121.6 . .
O3 C8 O4 121.6(3) . .
O3 C8 C9 121.0(3) . .
O4 C8 C9 117.4(3) . .
C10 C9 C14 116.1(3) . .
C10 C9 C8 120.6(4) . .
C14 C9 C8 123.3(3) . .
C9 C10 C11 120.5(4) . .
C9 C10 H10 119.7 . .
C11 C10 H10 119.7 . .
C12 C11 C10 123.6(4) . .
C12 C11 H11 118.2 . .
C10 C11 H11 118.2 . .
C13 C12 C11 115.6(3) . .
C13 C12 H12 122.2 . .
C11 C12 H12 122.2 . .
C12 C13 C14 120.1(4) . .
C12 C13 C15 118.8(3) . 1_455
C14 C13 C15 121.1(3) . 1_455
C9 C14 C13 124.1(3) . .
C9 C14 H14 117.9 . .
C13 C14 H14 117.9 . .
N2 C15 C13 117.2(3) . 1_655
N2 C15 N3 111.0(3) . .
C13 C15 N3 131.7(3) 1_655 .
N3 C16 N1 102.4(3) . .
N3 C16 C17 126.1(3) . .
N1 C16 C17 131.5(3) . .
C16 C17 H17A 109.5 . .
C16 C17 H17B 109.5 . .
H17A C17 H17B 109.5 . .
C16 C17 H17C 109.5 . .
H17A C17 H17C 109.5 . .
H17B C17 H17C 109.5 . .
C16 N1 N2 115.7(3) . .
C16 N1 Co1 129.8(3) . .
N2 N1 Co1 114.05(19) . .
C15 N2 N1 101.1(3) . .
C16 N3 C5 119.1(3) . .
C16 N3 C15 109.7(3) . .
C5 N3 C15 131.1(3) . .
C1 O1 Co1 149.9(3) . 2_656
C1 O2 Co1 105.0(3) . 4_575
C8 O3 Co1 129.8(2) . .
C8 O4 Co1 125.6(2) . 3_667
N1 Co1 O4 104.86(11) . 3_667
N1 Co1 O2 102.56(13) . 4_576
O4 Co1 O2 86.08(11) 3_667 4_576
N1 Co1 O3 91.78(11) . .
O4 Co1 O3 162.20(10) 3_667 .
O2 Co1 O3 96.57(12) 4_576 .
N1 Co1 O1 94.71(12) . 2_646
O4 Co1 O1 93.10(10) 3_667 2_646
O2 Co1 O1 162.34(12) 4_576 2_646
O3 Co1 O1 79.05(11) . 2_646
N1 Co1 Co1 153.91(9) . 3_667
O4 Co1 Co1 83.24(7) 3_667 3_667
O2 Co1 Co1 102.71(9) 4_576 3_667
O3 Co1 Co1 79.01(7) . 3_667
O1 Co1 Co1 59.73(8) 2_646 3_667

loop_
_geom_bond_atom_site_label_1
_geom_bond_atom_site_label_2
_geom_bond_distance
_geom_bond_site_symmetry_2
C1 O2 1.179(5) .
C1 O1 1.269(5) .
C1 C2 1.516(5) .
C2 C7 1.287(6) .
C2 C3 1.412(6) .
C3 C4 1.390(6) .
C3 H3 0.9400 .
C4 C5 1.272(6) .
C4 H4 0.9400 .
C5 C6 1.410(5) .
C5 N3 1.441(4) .
C6 C7 1.393(5) .
C6 H6 0.9400 .
C7 H7 0.9400 .
C8 O3 1.235(4) .
C8 O4 1.262(4) .
C8 C9 1.572(5) .
C9 C10 1.358(5) .
C9 C14 1.409(5) .
C10 C11 1.474(6) .
C10 H10 0.9400 .
C11 C12 1.403(6) .
C11 H11 0.9400 .
C12 C13 1.392(6) .
C12 H12 0.9400 .
C13 C14 1.452(5) .
C13 C15 1.488(6) 1_455
C14 H14 0.9400 .
C15 N2 1.256(5) .
C15 C13 1.488(6) 1_655
C15 N3 1.491(5) .
C16 N3 1.298(5) .
C16 N1 1.360(5) .
C16 C17 1.604(5) .
C17 H17A 0.9700 .
C17 H17B 0.9700 .
C17 H17C 0.9700 .
N1 N2 1.451(4) .
N1 Co1 1.939(3) .
O1 Co1 2.254(2) 2_656
O2 Co1 2.080(3) 4_575
O3 Co1 2.098(2) .
O4 Co1 2.064(2) 3_667
Co1 O4 2.064(2) 3_667
Co1 O2 2.080(3) 4_576
Co1 O1 2.254(2) 2_646
Co1 Co1 2.8218(9) 3_667

loop_
_geom_torsion_atom_site_label_1
_geom_torsion_atom_site_label_2
_geom_torsion_atom_site_label_3
_geom_torsion_atom_site_label_4
_geom_torsion
_geom_torsion_site_symmetry_1
_geom_torsion_site_symmetry_4
O2 C1 C2 C7 174.8(4) . .
O1 C1 C2 C7 -6.8(7) . .
O2 C1 C2 C3 -6.5(7) . .
O1 C1 C2 C3 171.9(5) . .
C7 C2 C3 C4 3.6(9) . .
C1 C2 C3 C4 -175.0(5) . .
C2 C3 C4 C5 -3.2(9) . .
C3 C4 C5 C6 1.0(8) . .
C3 C4 C5 N3 177.9(5) . .
C4 C5 C6 C7 0.7(8) . .
N3 C5 C6 C7 -176.0(4) . .
C3 C2 C7 C6 -1.7(7) . .
C1 C2 C7 C6 177.1(4) . .
C5 C6 C7 C2 -0.3(7) . .
O3 C8 C9 C10 -5.4(6) . .
O4 C8 C9 C10 174.3(4) . .
O3 C8 C9 C14 172.3(4) . .
O4 C8 C9 C14 -8.1(6) . .
C14 C9 C10 C11 2.1(7) . .
C8 C9 C10 C11 180.0(4) . .
C9 C10 C11 C12 -3.2(9) . .
C10 C11 C12 C13 2.0(8) . .
C11 C12 C13 C14 -0.1(7) . .
C11 C12 C13 C15 177.1(4) . 1_455
C10 C9 C14 C13 -0.3(7) . .
C8 C9 C14 C13 -178.1(4) . .
C12 C13 C14 C9 -0.8(7) . .
C15 C13 C14 C9 -177.9(4) 1_455 .
N3 C16 N1 N2 0.8(5) . .
C17 C16 N1 N2 179.7(4) . .
N3 C16 N1 Co1 172.7(3) . .
C17 C16 N1 Co1 -8.4(7) . .
C13 C15 N2 N1 179.1(4) 1_655 .
N3 C15 N2 N1 1.8(4) . .
C16 N1 N2 C15 -1.7(4) . .
Co1 N1 N2 C15 -174.9(3) . .
N1 C16 N3 C5 176.6(4) . .
C17 C16 N3 C5 -2.4(7) . .
N1 C16 N3 C15 0.3(4) . .
C17 C16 N3 C15 -178.7(4) . .
C4 C5 N3 C16 -110.8(5) . .
C6 C5 N3 C16 66.0(6) . .
C4 C5 N3 C15 64.6(7) . .
C6 C5 N3 C15 -118.7(5) . .
N2 C15 N3 C16 -1.5(5) . .
C13 C15 N3 C16 -178.4(4) 1_655 .
N2 C15 N3 C5 -177.2(4) . .
C13 C15 N3 C5 5.9(8) 1_655 .
O2 C1 O1 Co1 8.3(9) . 2_656
C2 C1 O1 Co1 -169.9(4) . 2_656
O1 C1 O2 Co1 -2.2(5) . 4_575
C2 C1 O2 Co1 176.2(3) . 4_575
O4 C8 O3 Co1 11.9(5) . .
C9 C8 O3 Co1 -168.4(3) . .
O3 C8 O4 Co1 -9.4(5) . 3_667
C9 C8 O4 Co1 170.9(2) . 3_667
